data_2238222
loop_
_publ_author_name
'El-Hiti, Gamal A.'
'Smith, Keith'
'Masmali, Ali'
'Balakit, Asim A.'
'Kariuki, Benson M.'

_publ_section_title
;
 4-(5-{2-[5-(4-Cyanophenyl)-3-methylthiophen-2-yl]-3,3,4,4,5,5-hexafluorocyclopent-1-en-1-yl}-4-methylthiophen-2-yl)benzonitrile
 chloroform hemisolvate
;
_journal_coeditor_code MW2111
_journal_issue 7
_journal_name_full 'Acta Crystallographica Section E'
_journal_page_first o1041
_journal_paper_doi 10.1107/S1600536813014852
_journal_volume 69
_journal_year 2013
_chemical_formula_iupac 'C29 H16  F6 N2 S2, 0.5C H Cl3'
_chemical_formula_moiety 'C29 H16  F6 N2 S2, 0.5(C H Cl3)'
_chemical_formula_sum 'C29.5 H16.5 Cl1.5 F6 N2 S2'
_chemical_formula_weight 630.24
_chemical_name_systematic
;4-(5-{2-[5-(4-Cyanophenyl)-3-methylthiophen-2-yl]-3,3,4,4,5,5-hexafluorocyclopent-1-en-1-yl}-4-methylthiophen-2-yl)benzonitrile
chloroform hemisolvate
;
_space_group_IT_number 15
_symmetry_cell_setting monoclinic
_symmetry_space_group_name_Hall '-C 2yc'
_symmetry_space_group_name_H-M 'C 1 2/c 1'
_atom_sites_solution_hydrogens geom
_atom_sites_solution_primary direct
_atom_sites_solution_secondary difmap
_audit_creation_method SHELXL-97
_cell_angle_alpha 90.00
_cell_angle_beta 113.280(2)
_cell_angle_gamma 90.00
_cell_formula_units_Z 8
_cell_length_a 18.4237(4)
_cell_length_b 15.7594(6)
_cell_length_c 20.9299(7)
_cell_measurement_reflns_used 4168
_cell_measurement_temperature 150(2)
_cell_measurement_theta_max 27.44
_cell_measurement_theta_min 2.79
_cell_volume 5582.2(3)
_computing_cell_refinement 'DENZO/SCALEPACK (Otwinowski & Minor, 1997)'
_computing_data_collection 'COLLECT (Nonius, 2000)'
_computing_data_reduction 'DENZO/SCALEPACK (Otwinowski & Minor, 1997)'
_computing_molecular_graphics 'ORTEP99 for Windows (Farrugia, 2012)'
_computing_publication_material
;
WinGX (Farrugia, 2012) and <i>CHEMDRAW Ultra</i> (Cambridge Soft,
2001)
;
_computing_structure_refinement 'SHELXL97 (Sheldrick, 2008)'
_computing_structure_solution 'SHELXS97 (Sheldrick, 2008)'
_diffrn_ambient_temperature 150(2)
_diffrn_measured_fraction_theta_full 0.994
_diffrn_measured_fraction_theta_max 0.994
_diffrn_measurement_device_type 'Nonius KappaCCD'
_diffrn_measurement_method 'CCD slices'
_diffrn_radiation_monochromator graphite
_diffrn_radiation_source 'fine-focus sealed tube'
_diffrn_radiation_type MoK\a
_diffrn_radiation_wavelength 0.71073
_diffrn_reflns_av_R_equivalents 0.0423
_diffrn_reflns_av_sigmaI/netI 0.0610
_diffrn_reflns_limit_h_max 23
_diffrn_reflns_limit_h_min -23
_diffrn_reflns_limit_k_max 20
_diffrn_reflns_limit_k_min -18
_diffrn_reflns_limit_l_max 27
_diffrn_reflns_limit_l_min -27
_diffrn_reflns_number 10636
_diffrn_reflns_theta_full 27.44
_diffrn_reflns_theta_max 27.44
_diffrn_reflns_theta_min 2.79
_exptl_absorpt_coefficient_mu 0.398
_exptl_absorpt_correction_T_max 0.8899
_exptl_absorpt_correction_T_min 0.8570
_exptl_absorpt_correction_type multi-scan
_exptl_absorpt_process_details '(DENZO/SCALEPACK; Otwinowski & Minor, 1997)'
_exptl_crystal_colour yellow
_exptl_crystal_density_diffrn 1.500
_exptl_crystal_density_method 'not measured'
_exptl_crystal_description block
_exptl_crystal_F_000 2552
_exptl_crystal_size_max 0.40
_exptl_crystal_size_mid 0.30
_exptl_crystal_size_min 0.30
_refine_diff_density_max 0.317
_refine_diff_density_min -0.415
_refine_ls_extinction_method none
_refine_ls_goodness_of_fit_ref 1.039
_refine_ls_hydrogen_treatment constr
_refine_ls_matrix_type full
_refine_ls_number_parameters 455
_refine_ls_number_reflns 6329
_refine_ls_number_restraints 92
_refine_ls_restrained_S_all 1.048
_refine_ls_R_factor_all 0.1083
_refine_ls_R_factor_gt 0.0687
_refine_ls_shift/su_max 0.001
_refine_ls_shift/su_mean 0.000
_refine_ls_structure_factor_coef Fsqd
_refine_ls_weighting_details 'calc w=1/[\s^2^(Fo^2^)+(0.0749P)^2^+7.3013P] where P=(Fo^2^+2Fc^2^)/3'
_refine_ls_weighting_scheme calc
_refine_ls_wR_factor_gt 0.1509
_refine_ls_wR_factor_ref 0.1744
_reflns_number_gt 4168
_reflns_number_total 6329
_reflns_threshold_expression I>2\s(I)
_cod_data_source_file mw2111.cif
_cod_data_source_block I
_cod_original_sg_symbol_H-M 'C 2/c'
_cod_original_formula_sum 'C29.50 H16.50 Cl1.50 F6 N2 S2'
_cod_database_code 2238222
_cod_database_fobs_code 2238222

loop_
_symmetry_equiv_pos_as_xyz
'x, y, z'
'-x, y, -z+1/2'
'x+1/2, y+1/2, z'
'-x+1/2, y+1/2, -z+1/2'
'-x, -y, -z'
'x, -y, z-1/2'
'-x+1/2, -y+1/2, -z'
'x+1/2, -y+1/2, z-1/2'

loop_
_atom_site_type_symbol
_atom_site_label
_atom_site_fract_x
_atom_site_fract_y
_atom_site_fract_z
_atom_site_U_iso_or_equiv
_atom_site_adp_type
_atom_site_calc_flag
_atom_site_refinement_flags
_atom_site_occupancy
_atom_site_symmetry_multiplicity
_atom_site_disorder_assembly
_atom_site_disorder_group
C C1 0.33279(18) 1.2412(2) -0.04232(18) 0.0504(8) Uani d . 1 1 . .
C C2 0.39449(16) 1.18251(19) -0.00118(17) 0.0445(7) Uani d . 1 1 . .
C C3 0.38411(18) 1.1334(2) 0.04903(19) 0.0572(9) Uani d . 1 1 . .
H H3 0.3372 1.1388 0.0573 0.069 Uiso calc R 1 1 . .
C C4 0.44183(18) 1.0763(2) 0.0874(2) 0.0555(9) Uani d . 1 1 . .
H H4 0.4340 1.0422 0.1215 0.067 Uiso calc R 1 1 . .
C C5 0.51131(16) 1.06837(18) 0.07655(15) 0.0395(7) Uani d . 1 1 . .
C C6 0.52104(17) 1.11841(19) 0.02572(16) 0.0440(7) Uani d . 1 1 . .
H H6 0.5679 1.1131 0.0174 0.053 Uiso calc R 1 1 . .
C C7 0.46373(17) 1.1756(2) -0.01281(17) 0.0461(7) Uani d . 1 1 . .
H H7 0.4714 1.2099 -0.0470 0.055 Uiso calc R 1 1 . .
C C8 0.57310(16) 1.00838(18) 0.11772(15) 0.0375(6) Uani d . 1 1 . .
C C9 0.64811(15) 1.00024(18) 0.12016(14) 0.0356(6) Uani d . 1 1 . .
H H9 0.6676 1.0340 0.0928 0.043 Uiso calc R 1 1 . .
C C10 0.69445(15) 0.93707(17) 0.16712(15) 0.0357(6) Uani d . 1 1 A .
C C11 0.77772(17) 0.9166(2) 0.17704(17) 0.0457(7) Uani d . 1 1 . .
H H11A 0.8145 0.9497 0.2161 0.069 Uiso calc R 1 1 . .
H H11B 0.7855 0.9309 0.1346 0.069 Uiso calc R 1 1 . .
H H11C 0.7876 0.8560 0.1869 0.069 Uiso calc R 1 1 . .
C C12 0.65256(16) 0.89691(18) 0.19993(15) 0.0379(6) Uani d . 1 1 . .
C C13 0.68037(16) 0.82944(18) 0.25213(16) 0.0405(7) Uani d PD 0.685(3) 1 A 1
C C14 0.6335(5) 0.7514(7) 0.2517(3) 0.0471(18) Uani d PD 0.685(3) 1 A 1
C C15 0.6940(3) 0.6865(4) 0.2969(3) 0.0438(13) Uani d PD 0.685(3) 1 A 1
C C16 0.7615(4) 0.7421(5) 0.3474(3) 0.0413(15) Uani d PD 0.685(3) 1 A 1
C C17 0.74912(17) 0.82530(18) 0.30905(16) 0.0418(7) Uani d PD 0.685(3) 1 A 1
F F1 0.5924(3) 0.7238(2) 0.1859(2) 0.0739(14) Uani d PD 0.685(3) 1 A 1
F F2 0.5788(2) 0.7682(2) 0.2782(3) 0.0744(11) Uani d PDU 0.685(3) 1 A 1
F F3 0.71811(19) 0.6400(2) 0.25617(17) 0.0661(10) Uani d PDU 0.685(3) 1 A 1
F F4 0.6623(3) 0.6336(3) 0.3290(2) 0.0727(13) Uani d PDU 0.685(3) 1 A 1
F F5 0.83090(19) 0.7038(2) 0.3585(2) 0.0710(11) Uani d PD 0.685(3) 1 A 1
F F6 0.7555(4) 0.7454(4) 0.4099(3) 0.0715(15) Uani d PD 0.685(3) 1 A 1
C C13A 0.68037(16) 0.82944(18) 0.25213(16) 0.0405(7) Uani d PD 0.315(3) 1 A 2
C C14A 0.6303(12) 0.7494(16) 0.2320(11) 0.0471(18) Uani d PD 0.315(3) 1 A 2
C C15A 0.6662(8) 0.6950(10) 0.2968(9) 0.0438(13) Uani d PD 0.315(3) 1 A 2
C C16A 0.7502(10) 0.7307(12) 0.3286(10) 0.0413(15) Uani d PD 0.315(3) 1 A 2
C C17A 0.74912(17) 0.82530(18) 0.30905(16) 0.0418(7) Uani d PD 0.315(3) 1 A 2
F F1A 0.6337(5) 0.7071(6) 0.1786(5) 0.0739(14) Uani d PD 0.315(3) 1 A 2
F F2A 0.5523(4) 0.7582(5) 0.2185(7) 0.079(3) Uani d PDU 0.315(3) 1 A 2
F F3A 0.6725(7) 0.6131(6) 0.2876(7) 0.107(4) Uani d PDU 0.315(3) 1 A 2
F F4A 0.6312(5) 0.7076(7) 0.3410(4) 0.099(3) Uani d PDU 0.315(3) 1 A 2
F F5A 0.8056(5) 0.6908(5) 0.3168(5) 0.0710(11) Uani d PD 0.315(3) 1 A 2
F F6A 0.7809(10) 0.7365(11) 0.4001(8) 0.0715(15) Uani d PD 0.315(3) 1 A 2
C C18 0.80784(17) 0.89096(19) 0.33911(15) 0.0399(7) Uani d . 1 1 . .
C C19 0.79551(17) 0.97566(19) 0.34710(14) 0.0398(7) Uani d . 1 1 A .
C C20 0.71654(17) 1.0172(2) 0.33051(16) 0.0456(7) Uani d . 1 1 . .
H H20A 0.6964 1.0395 0.2829 0.068 Uiso calc R 1 1 A .
H H20B 0.7225 1.0639 0.3632 0.068 Uiso calc R 1 1 . .
H H20C 0.6793 0.9754 0.3346 0.068 Uiso calc R 1 1 . .
C C21 0.86700(17) 1.0205(2) 0.37701(15) 0.0427(7) Uani d . 1 1 . .
H H21 0.8692 1.0796 0.3864 0.051 Uiso calc R 1 1 A .
C C22 0.93311(18) 0.9721(2) 0.39144(15) 0.0444(7) Uani d . 1 1 A .
C C23 1.01629(18) 0.9987(2) 0.42181(15) 0.0448(7) Uani d . 1 1 . .
C C24 1.0359(2) 1.0850(2) 0.43260(18) 0.0566(9) Uani d . 1 1 A .
H H24 0.9945 1.1257 0.4198 0.068 Uiso calc R 1 1 . .
C C25 1.11288(19) 1.1127(2) 0.46109(18) 0.0548(9) Uani d . 1 1 . .
H H25 1.1244 1.1715 0.4679 0.066 Uiso calc R 1 1 A .
C C26 1.17385(19) 1.0532(2) 0.47980(16) 0.0506(8) Uani d . 1 1 A .
C C27 1.15609(19) 0.9674(3) 0.46981(17) 0.0564(9) Uani d . 1 1 . .
H H27 1.1977 0.9270 0.4828 0.068 Uiso calc R 1 1 A .
C C28 1.07840(19) 0.9403(2) 0.44115(17) 0.0529(8) Uani d . 1 1 A .
H H28 1.0671 0.8813 0.4346 0.063 Uiso calc R 1 1 . .
C C29 1.2554(2) 1.0801(2) 0.50949(19) 0.0578(9) Uani d . 1 1 . .
N N1 0.28399(17) 1.28672(19) -0.07370(17) 0.0657(9) Uani d . 1 1 . .
N N2 1.32050(18) 1.1008(2) 0.53249(18) 0.0706(9) Uani d . 1 1 A .
S S1 0.55727(4) 0.93605(5) 0.17304(4) 0.0422(2) Uani d . 1 1 A .
S S2 0.90768(5) 0.86753(5) 0.36945(4) 0.0485(2) Uani d . 1 1 A .
C C30 0.4976(5) 1.2497(5) 0.2286(6) 0.057(3) Uani d PD 0.334(3) 1 B 1
H H30 0.4817 1.2508 0.1771 0.068 Uiso calc PR 0.334(3) 1 B 1
Cl Cl1 0.4299(2) 1.1883(3) 0.2487(3) 0.0696(8) Uani d PDU 0.334(3) 1 B 1
Cl Cl2 0.5063(6) 1.3539(2) 0.2602(6) 0.075(3) Uani d PD 0.334(3) 1 B 1
Cl Cl3 0.5920(2) 1.2059(3) 0.2688(4) 0.0696(8) Uani d PD 0.334(3) 1 B 1
C C30A 0.5104(14) 1.2114(16) 0.2263(15) 0.057(3) Uani d PD 0.166(3) 1 B 2
H H30A 0.5259 1.1925 0.1879 0.068 Uiso calc PR 0.166(3) 1 B 2
Cl Cl1A 0.4634(6) 1.1251(7) 0.2494(4) 0.116(4) Uani d PDU 0.166(3) 1 B 2
Cl Cl2A 0.4406(6) 1.2868(9) 0.1950(5) 0.121(4) Uani d PDU 0.166(3) 1 B 2
Cl Cl3A 0.5987(5) 1.2325(6) 0.3015(6) 0.0696(8) Uani d PD 0.166(3) 1 B 2

loop_
_atom_site_aniso_label
_atom_site_aniso_U_11
_atom_site_aniso_U_22
_atom_site_aniso_U_33
_atom_site_aniso_U_12
_atom_site_aniso_U_13
_atom_site_aniso_U_23
C1 0.0403(17) 0.0414(17) 0.059(2) 0.0019(13) 0.0083(15) 0.0036(16)
C2 0.0359(15) 0.0356(15) 0.0499(18) 0.0013(12) 0.0039(13) -0.0001(14)
C3 0.0355(16) 0.057(2) 0.075(2) 0.0085(14) 0.0182(16) 0.0234(19)
C4 0.0401(17) 0.058(2) 0.069(2) 0.0099(14) 0.0219(16) 0.0233(18)
C5 0.0324(14) 0.0359(15) 0.0403(16) -0.0001(11) 0.0038(12) -0.0028(13)
C6 0.0415(16) 0.0406(16) 0.0455(18) 0.0043(12) 0.0125(13) 0.0021(14)
C7 0.0441(16) 0.0406(16) 0.0467(18) 0.0046(13) 0.0106(14) 0.0027(14)
C8 0.0367(14) 0.0335(14) 0.0364(15) -0.0012(11) 0.0082(12) 0.0001(12)
C9 0.0353(14) 0.0338(14) 0.0334(15) -0.0013(11) 0.0090(11) 0.0006(12)
C10 0.0341(14) 0.0334(14) 0.0345(15) 0.0017(11) 0.0081(11) -0.0023(12)
C11 0.0399(16) 0.0509(18) 0.0444(18) 0.0042(13) 0.0146(13) 0.0060(15)
C12 0.0362(14) 0.0330(14) 0.0413(16) 0.0020(11) 0.0119(12) 0.0004(13)
C13 0.0418(15) 0.0337(15) 0.0469(17) 0.0043(12) 0.0185(13) 0.0029(13)
C14 0.0419(19) 0.0447(19) 0.048(5) -0.0011(15) 0.011(3) 0.005(4)
C15 0.039(4) 0.037(2) 0.056(2) 0.006(3) 0.019(3) 0.0123(19)
C16 0.050(3) 0.033(3) 0.027(5) 0.003(2) 0.000(3) -0.004(3)
C17 0.0467(16) 0.0349(15) 0.0424(17) 0.0081(12) 0.0160(13) 0.0056(13)
F1 0.067(3) 0.0438(19) 0.0713(19) -0.016(2) -0.014(3) 0.0090(16)
F2 0.0487(19) 0.067(2) 0.115(3) 0.0030(15) 0.041(2) 0.021(2)
F3 0.072(2) 0.0518(19) 0.062(2) 0.0090(16) 0.0134(16) -0.0098(16)
F4 0.075(2) 0.061(3) 0.073(3) -0.0102(19) 0.021(2) 0.029(2)
F5 0.050(2) 0.0415(15) 0.096(3) 0.0148(14) 0.0020(18) 0.016(2)
F6 0.113(5) 0.063(2) 0.038(2) -0.009(3) 0.0298(19) 0.0121(17)
C13A 0.0418(15) 0.0337(15) 0.0469(17) 0.0043(12) 0.0185(13) 0.0029(13)
C14A 0.0419(19) 0.0447(19) 0.048(5) -0.0011(15) 0.011(3) 0.005(4)
C15A 0.039(4) 0.037(2) 0.056(2) 0.006(3) 0.019(3) 0.0123(19)
C16A 0.050(3) 0.033(3) 0.027(5) 0.003(2) 0.000(3) -0.004(3)
C17A 0.0467(16) 0.0349(15) 0.0424(17) 0.0081(12) 0.0160(13) 0.0056(13)
F1A 0.067(3) 0.0438(19) 0.0713(19) -0.016(2) -0.014(3) 0.0090(16)
F2A 0.054(4) 0.060(5) 0.122(8) -0.001(4) 0.033(5) 0.030(5)
F3A 0.111(8) 0.038(5) 0.130(10) -0.001(4) 0.003(8) 0.027(6)
F4A 0.102(6) 0.114(8) 0.089(6) -0.007(5) 0.044(5) 0.047(6)
F5A 0.050(2) 0.0415(15) 0.096(3) 0.0148(14) 0.0020(18) 0.016(2)
F6A 0.113(5) 0.063(2) 0.038(2) -0.009(3) 0.0298(19) 0.0121(17)
C18 0.0443(15) 0.0399(15) 0.0312(15) 0.0080(12) 0.0103(12) 0.0057(13)
C19 0.0456(16) 0.0416(16) 0.0285(15) 0.0059(12) 0.0107(12) 0.0039(13)
C20 0.0492(17) 0.0432(17) 0.0415(17) 0.0076(13) 0.0149(14) -0.0022(14)
C21 0.0492(17) 0.0408(16) 0.0345(16) 0.0019(13) 0.0127(13) -0.0022(13)
C22 0.0482(17) 0.0474(18) 0.0333(16) 0.0030(14) 0.0115(13) 0.0001(14)
C23 0.0472(17) 0.0513(18) 0.0320(15) 0.0049(14) 0.0115(13) 0.0020(14)
C24 0.0515(19) 0.060(2) 0.050(2) 0.0063(16) 0.0107(15) 0.0051(17)
C25 0.0503(19) 0.059(2) 0.049(2) -0.0030(15) 0.0135(15) 0.0018(17)
C26 0.0487(18) 0.072(2) 0.0309(16) -0.0037(16) 0.0156(13) 0.0032(16)
C27 0.0465(18) 0.078(3) 0.0416(19) 0.0094(17) 0.0141(15) 0.0068(18)
C28 0.0550(19) 0.058(2) 0.0430(19) 0.0073(15) 0.0168(15) -0.0004(16)
C29 0.054(2) 0.072(2) 0.050(2) 0.0061(17) 0.0234(17) 0.0149(18)
N1 0.0491(16) 0.0540(18) 0.079(2) 0.0116(14) 0.0094(15) 0.0143(17)
N2 0.0505(18) 0.092(3) 0.069(2) -0.0019(17) 0.0233(15) 0.0148(19)
S1 0.0354(4) 0.0395(4) 0.0490(5) 0.0026(3) 0.0139(3) 0.0064(3)
S2 0.0460(4) 0.0449(4) 0.0457(5) 0.0101(3) 0.0088(3) 0.0021(4)
C30 0.036(5) 0.083(10) 0.055(6) 0.003(7) 0.020(5) -0.004(7)
Cl1 0.0468(17) 0.075(2) 0.079(3) -0.0058(11) 0.016(2) 0.0163(16)
Cl2 0.100(4) 0.0733(19) 0.081(7) -0.038(4) 0.067(5) -0.031(4)
Cl3 0.0468(17) 0.075(2) 0.079(3) -0.0058(11) 0.016(2) 0.0163(16)
C30A 0.036(5) 0.083(10) 0.055(6) 0.003(7) 0.020(5) -0.004(7)
Cl1A 0.115(6) 0.125(8) 0.080(5) -0.071(6) 0.009(5) 0.016(6)
Cl2A 0.086(6) 0.175(10) 0.110(6) 0.069(7) 0.048(5) 0.042(7)
Cl3A 0.0468(17) 0.075(2) 0.079(3) -0.0058(11) 0.016(2) 0.0163(16)

loop_
_atom_type_symbol
_atom_type_description
_atom_type_scat_dispersion_real
_atom_type_scat_dispersion_imag
_atom_type_scat_source
C C 0.0033 0.0016 'International Tables Vol C Tables 4.2.6.8 and 6.1.1.4'
H H 0.0000 0.0000 'International Tables Vol C Tables 4.2.6.8 and 6.1.1.4'
N N 0.0061 0.0033 'International Tables Vol C Tables 4.2.6.8 and 6.1.1.4'
F F 0.0171 0.0103 'International Tables Vol C Tables 4.2.6.8 and 6.1.1.4'
S S 0.1246 0.1234 'International Tables Vol C Tables 4.2.6.8 and 6.1.1.4'
Cl Cl 0.1484 0.1585 'International Tables Vol C Tables 4.2.6.8 and 6.1.1.4'

loop_
_geom_angle_atom_site_label_1
_geom_angle_atom_site_label_2
_geom_angle_atom_site_label_3
_geom_angle
N1 C1 C2 178.8(4)
C3 C2 C7 120.1(3)
C3 C2 C1 119.8(3)
C7 C2 C1 120.1(3)
C2 C3 C4 120.1(3)
C2 C3 H3 119.9
C4 C3 H3 119.9
C3 C4 C5 120.7(3)
C3 C4 H4 119.7
C5 C4 H4 119.7
C4 C5 C6 118.6(3)
C4 C5 C8 120.8(3)
C6 C5 C8 120.6(3)
C7 C6 C5 121.1(3)
C7 C6 H6 119.4
C5 C6 H6 119.4
C6 C7 C2 119.4(3)
C6 C7 H7 120.3
C2 C7 H7 120.3
C9 C8 C5 128.3(3)
C9 C8 S1 110.4(2)
C5 C8 S1 121.4(2)
C8 C9 C10 114.4(3)
C8 C9 H9 122.8
C10 C9 H9 122.8
C12 C10 C9 111.4(2)
C12 C10 C11 125.3(3)
C9 C10 C11 123.2(3)
C10 C11 H11A 109.5
C10 C11 H11B 109.5
H11A C11 H11B 109.5
C10 C11 H11C 109.5
H11A C11 H11C 109.5
H11B C11 H11C 109.5
C10 C12 C13 127.4(3)
C10 C12 S1 111.8(2)
C13 C12 S1 120.8(2)
C17 C13 C12 128.4(3)
C17 C13 C14 107.5(4)
C12 C13 C14 124.0(4)
F2 C14 F1 105.7(6)
F2 C14 C13 111.0(7)
F1 C14 C13 111.0(6)
F2 C14 C15 110.7(6)
F1 C14 C15 113.0(7)
C13 C14 C15 105.5(5)
F3 C15 F4 107.5(5)
F3 C15 C14 108.5(5)
F4 C15 C14 111.7(5)
F3 C15 C16 111.7(4)
F4 C15 C16 113.7(5)
C14 C15 C16 103.6(5)
F5 C16 F6 106.5(5)
F5 C16 C17 114.5(6)
F6 C16 C17 115.4(5)
F5 C16 C15 108.3(5)
F6 C16 C15 109.3(6)
C17 C16 C15 102.6(4)
C13 C17 C18 128.7(3)
C13 C17 C16 113.7(3)
C18 C17 C16 117.4(3)
F1A C14A F2A 106.0(15)
F1A C14A C15A 108.6(18)
F2A C14A C15A 107.2(16)
F3A C15A F4A 110.0(14)
F3A C15A C14A 117.1(17)
F4A C15A C14A 112.0(13)
F3A C15A C16A 106.9(12)
F4A C15A C16A 109.1(14)
C14A C15A C16A 100.9(14)
F5A C16A F6A 102.8(14)
F5A C16A C15A 118.3(13)
F6A C16A C15A 114.0(18)
C19 C18 C17 128.0(3)
C19 C18 S2 111.4(2)
C17 C18 S2 120.6(2)
C18 C19 C21 111.8(3)
C18 C19 C20 125.8(3)
C21 C19 C20 122.3(3)
C19 C20 H20A 109.5
C19 C20 H20B 109.5
H20A C20 H20B 109.5
C19 C20 H20C 109.5
H20A C20 H20C 109.5
H20B C20 H20C 109.5
C22 C21 C19 114.6(3)
C22 C21 H21 122.7
C19 C21 H21 122.7
C21 C22 C23 128.6(3)
C21 C22 S2 110.4(2)
C23 C22 S2 121.0(2)
C28 C23 C24 117.6(3)
C28 C23 C22 122.2(3)
C24 C23 C22 120.3(3)
C25 C24 C23 122.2(3)
C25 C24 H24 118.9
C23 C24 H24 118.9
C24 C25 C26 119.1(3)
C24 C25 H25 120.4
C26 C25 H25 120.4
C27 C26 C25 119.8(3)
C27 C26 C29 119.7(3)
C25 C26 C29 120.5(3)
C28 C27 C26 120.6(3)
C28 C27 H27 119.7
C26 C27 H27 119.7
C27 C28 C23 120.7(3)
C27 C28 H28 119.7
C23 C28 H28 119.7
N2 C29 C26 179.0(5)
C8 S1 C12 92.00(14)
C22 S2 C18 91.79(15)
Cl3 C30 Cl2 105.3(6)
Cl3 C30 Cl1 109.4(5)
Cl2 C30 Cl1 113.2(6)
Cl3 C30 H30 109.6
Cl2 C30 H30 109.6
Cl1 C30 H30 109.6
Cl2A C30A Cl1A 105.5(13)
Cl2A C30A Cl3A 120.0(16)
Cl1A C30A Cl3A 105.9(15)
Cl2A C30A H30A 108.3
Cl1A C30A H30A 108.3
Cl3A C30A H30A 108.3

loop_
_geom_bond_atom_site_label_1
_geom_bond_atom_site_label_2
_geom_bond_distance
C1 N1 1.135(4)
C1 C2 1.454(4)
C2 C3 1.378(5)
C2 C7 1.394(5)
C3 C4 1.382(4)
C3 H3 0.9500
C4 C5 1.391(4)
C4 H4 0.9500
C5 C6 1.392(4)
C5 C8 1.469(4)
C6 C7 1.380(4)
C6 H6 0.9500
C7 H7 0.9500
C8 C9 1.369(4)
C8 S1 1.730(3)
C9 C10 1.422(4)
C9 H9 0.9500
C10 C12 1.374(4)
C10 C11 1.500(4)
C11 H11A 0.9800
C11 H11B 0.9800
C11 H11C 0.9800
C12 C13 1.464(4)
C12 S1 1.732(3)
C13 C17 1.355(4)
C13 C14 1.500(10)
C14 F2 1.355(7)
C14 F1 1.356(7)
C14 C15 1.534(10)
C15 F3 1.327(6)
C15 F4 1.341(6)
C15 C16 1.547(8)
C16 F5 1.349(7)
C16 F6 1.355(6)
C16 C17 1.507(8)
C17 C18 1.449(4)
C14A F1A 1.32(2)
C14A F2A 1.36(2)
C14A C15A 1.52(2)
C15A F3A 1.316(18)
C15A F4A 1.335(17)
C15A C16A 1.53(2)
C16A F5A 1.303(19)
C16A F6A 1.378(18)
C18 C19 1.375(4)
C18 S2 1.732(3)
C19 C21 1.405(4)
C19 C20 1.506(4)
C20 H20A 0.9800
C20 H20B 0.9800
C20 H20C 0.9800
C21 C22 1.365(4)
C21 H21 0.9500
C22 C23 1.469(4)
C22 S2 1.726(3)
C23 C28 1.398(4)
C23 C24 1.402(5)
C24 C25 1.375(5)
C24 H24 0.9500
C25 C26 1.395(5)
C25 H25 0.9500
C26 C27 1.387(5)
C26 C29 1.444(5)
C27 C28 1.383(5)
C27 H27 0.9500
C28 H28 0.9500
C29 N2 1.149(4)
C30 Cl3 1.748(8)
C30 Cl2 1.754(8)
C30 Cl1 1.755(8)
C30 H30 1.0000
C30A Cl2A 1.68(2)
C30A Cl1A 1.78(3)
C30A Cl3A 1.79(3)
C30A H30A 1.0000
